data_7105968
loop_
_publ_author_name
'Sabbani Supriya'
'Samar K. Das'

_publ_section_title
;
 Solid-to-solid formation at the solid&#x0096;liquid interface leading to
 a chiral coordination polymer from an achiral monomer
;
_journal_name_full Chem.Commun.
_journal_page_first 2062
_journal_paper_doi 10.1039/c0cc04375c
_journal_volume 47
_journal_year 2011
_chemical_formula_moiety 'C12 H16 Cu N4 O4 S, O1.37'
_chemical_formula_sum 'C12 H18 Cu N4 O5 S'
_chemical_formula_weight 393.90
_chemical_name_systematic
;
?
;
_space_group_IT_number 61
_symmetry_cell_setting orthorhombic
_symmetry_space_group_name_Hall '-P 2ac 2ab'
_symmetry_space_group_name_H-M 'P b c a'
_atom_sites_solution_hydrogens geom
_atom_sites_solution_primary direct
_atom_sites_solution_secondary difmap
_audit_creation_method SHELXL-97
_cell_angle_alpha 90.00
_cell_angle_beta 90.00
_cell_angle_gamma 90.00
_cell_formula_units_Z 8
_cell_length_a 18.6001(12)
_cell_length_b 7.5076(5)
_cell_length_c 21.9761(14)
_cell_measurement_reflns_used 7175
_cell_measurement_temperature 293(2)
_cell_measurement_theta_max 28.22
_cell_measurement_theta_min 3.07
_cell_volume 3068.8(3)
_computing_cell_refinement 'Bruker SMART'
_computing_data_collection 'Bruker SMART'
_computing_data_reduction 'Bruker SAINT'
_computing_molecular_graphics 'Bruker SHELXTL'
_computing_publication_material 'Bruker SHELXTL'
_computing_structure_refinement 'SHELXL-97 (Sheldrick, 1997)'
_computing_structure_solution 'SHELXS-97 (Sheldrick, 1990)'
_diffrn_ambient_temperature 293(2)
_diffrn_measured_fraction_theta_full 0.960
_diffrn_measured_fraction_theta_max 0.960
_diffrn_measurement_device_type 'CCD Area Detector'
_diffrn_measurement_method 'Phi and Omega Scans'
_diffrn_radiation_monochromator graphite
_diffrn_radiation_source 'fine-focus sealed tube'
_diffrn_radiation_type MoK\a
_diffrn_radiation_wavelength 0.71073
_diffrn_reflns_av_R_equivalents 0.0576
_diffrn_reflns_av_sigmaI/netI 0.0395
_diffrn_reflns_limit_h_max 20
_diffrn_reflns_limit_h_min -24
_diffrn_reflns_limit_k_max 9
_diffrn_reflns_limit_k_min -9
_diffrn_reflns_limit_l_max 25
_diffrn_reflns_limit_l_min -29
_diffrn_reflns_number 17929
_diffrn_reflns_theta_full 28.24
_diffrn_reflns_theta_max 28.24
_diffrn_reflns_theta_min 2.15
_exptl_absorpt_coefficient_mu 1.591
_exptl_absorpt_correction_T_max 0.9391
_exptl_absorpt_correction_T_min 0.5282
_exptl_absorpt_correction_type empirical
_exptl_absorpt_process_details 'Bruker SADABS'
_exptl_crystal_colour Purple
_exptl_crystal_density_diffrn 1.705
_exptl_crystal_density_method 'not measured'
_exptl_crystal_description Needle
_exptl_crystal_F_000 1624
_exptl_crystal_size_max 0.46
_exptl_crystal_size_mid 0.08
_exptl_crystal_size_min 0.04
_refine_diff_density_max 1.022
_refine_diff_density_min -0.428
_refine_diff_density_rms 0.086
_refine_ls_extinction_method none
_refine_ls_goodness_of_fit_ref 1.097
_refine_ls_hydrogen_treatment mixed
_refine_ls_matrix_type full
_refine_ls_number_parameters 267
_refine_ls_number_reflns 3632
_refine_ls_number_restraints 0
_refine_ls_restrained_S_all 1.097
_refine_ls_R_factor_all 0.0481
_refine_ls_R_factor_gt 0.0401
_refine_ls_shift/su_max 0.001
_refine_ls_shift/su_mean 0.000
_refine_ls_structure_factor_coef Fsqd
_refine_ls_weighting_details 'calc w=1/[\s^2^(Fo^2^)+(0.0357P)^2^+3.5997P] where P=(Fo^2^+2Fc^2^)/3'
_refine_ls_weighting_scheme calc
_refine_ls_wR_factor_gt 0.0870
_refine_ls_wR_factor_ref 0.0897
_reflns_number_gt 3159
_reflns_number_total 3632
_reflns_threshold_expression >2sigma(I)
_cod_data_source_file C0CC04375C.TXT
_cod_data_source_block sd7
_cod_depositor_comments
;
The following automatic conversions were performed:

'_symmetry_cell_setting' value 'Orthorhombic' changed to
'orthorhombic' according to the built-in table from CIF Core
dictionary named 'cif_core.dic' version 2.4.1 from
2010-06-29.

'_exptl_absorpt_correction_type' value 'Empirical'
changed to 'empirical' according to the built-in table from CIF Core
dictionary named 'cif_core.dic' version 2.4.1 from 2010-06-29.

Automatic conversion script
Id: cif_fix_values 1646 2011-03-28 12:23:43Z adriana 
;
_cod_database_code 7105968

loop_
_symmetry_equiv_pos_as_xyz
'x, y, z'
'-x+1/2, -y, z+1/2'
'-x, y+1/2, -z+1/2'
'x+1/2, -y+1/2, -z'
'-x, -y, -z'
'x-1/2, y, -z-1/2'
'x, -y-1/2, z-1/2'
'-x-1/2, y-1/2, z'

loop_
_atom_site_label
_atom_site_type_symbol
_atom_site_fract_x
_atom_site_fract_y
_atom_site_fract_z
_atom_site_U_iso_or_equiv
_atom_site_adp_type
_atom_site_occupancy
_atom_site_symmetry_multiplicity
_atom_site_calc_flag
_atom_site_refinement_flags
_atom_site_disorder_assembly
_atom_site_disorder_group
O4 O 0.18698(9) 0.0393(2) 0.32219(8) 0.0176(4) Uani 1 1 d . . .
Cu1 Cu 0.089242(15) 0.59216(4) 0.299379(13) 0.01250(10) Uani 1 1 d . . .
C1 C 0.17983(13) 0.6725(3) 0.19857(11) 0.0145(5) Uani 1 1 d . . .
C2 C 0.23492(14) 0.7368(3) 0.16165(12) 0.0184(5) Uani 1 1 d . . .
H2 H 0.2731 0.7995 0.1786 0.022 Uiso 1 1 calc R . .
C3 C 0.23241(14) 0.7068(3) 0.09958(12) 0.0195(5) Uani 1 1 d . . .
H3 H 0.2691 0.7496 0.0748 0.023 Uiso 1 1 calc R . .
C4 C 0.17573(14) 0.6134(3) 0.07390(12) 0.0183(5) Uani 1 1 d . . .
H4 H 0.1747 0.5932 0.0322 0.022 Uiso 1 1 calc R . .
C5 C 0.12053(13) 0.5500(3) 0.11043(12) 0.0159(5) Uani 1 1 d . . .
H5 H 0.0821 0.4886 0.0933 0.019 Uiso 1 1 calc R . .
C6 C 0.12305(13) 0.5789(3) 0.17284(11) 0.0137(5) Uani 1 1 d . . .
C7 C 0.03189(13) 0.6939(3) 0.41490(11) 0.0153(5) Uani 1 1 d . . .
C8 C 0.02037(15) 0.7735(3) 0.47096(12) 0.0199(5) Uani 1 1 d . . .
H8 H 0.0549 0.8496 0.4872 0.024 Uiso 1 1 calc R . .
C9 C -0.04231(15) 0.7400(4) 0.50277(12) 0.0223(6) Uani 1 1 d . . .
H9 H -0.0496 0.7916 0.5407 0.027 Uiso 1 1 calc R . .
C10 C -0.09463(15) 0.6286(4) 0.47792(13) 0.0216(6) Uani 1 1 d . . .
H10 H -0.1370 0.6070 0.4992 0.026 Uiso 1 1 calc R . .
C11 C -0.08369(14) 0.5503(3) 0.42174(12) 0.0190(5) Uani 1 1 d . . .
H11 H -0.1188 0.4772 0.4049 0.023 Uiso 1 1 calc R . .
C12 C -0.02004(13) 0.5811(3) 0.39058(11) 0.0144(5) Uani 1 1 d . . .
N1 N 0.17912(12) 0.6962(3) 0.26390(10) 0.0149(4) Uani 1 1 d . . .
N2 N 0.06867(11) 0.5106(3) 0.21382(10) 0.0136(4) Uani 1 1 d . . .
N3 N 0.09617(12) 0.7239(3) 0.37907(10) 0.0173(5) Uani 1 1 d . . .
N4 N -0.00394(12) 0.4967(3) 0.33291(10) 0.0149(4) Uani 1 1 d . . .
O1 O 0.14968(9) 0.3454(2) 0.32478(8) 0.0185(4) Uani 1 1 d . . .
O2 O 0.06377(10) 0.1111(2) 0.34631(8) 0.0190(4) Uani 1 1 d . . .
O3 O 0.10787(10) 0.1521(2) 0.24419(8) 0.0192(4) Uani 1 1 d . . .
O5A O 0.2293(6) 0.4278(19) 0.4298(5) 0.054(3) Uani 0.32 1 d P . .
O5B O 0.2397(4) 0.6497(16) 0.4303(4) 0.0445(18) Uani 0.38 1 d P . .
O5D O 0.2483(7) 0.280(3) 0.4254(5) 0.054(3) Uani 0.24 1 d P . .
O5E O 0.2301(5) 0.5323(14) 0.4277(4) 0.049(2) Uani 0.43 1 d P . .
S1 S 0.12682(3) 0.16232(8) 0.30921(3) 0.01233(13) Uani 1 1 d . . .
H2A H 0.0720(16) 0.395(4) 0.2147(13) 0.013(7) Uiso 1 1 d . . .
H4B H 0.0002(16) 0.384(4) 0.3398(13) 0.016(7) Uiso 1 1 d . . .
H3B H 0.1024(17) 0.840(5) 0.3718(14) 0.022(8) Uiso 1 1 d . . .
H2B H 0.026(2) 0.523(5) 0.1966(14) 0.029(9) Uiso 1 1 d . . .
H1A H 0.1863(17) 0.809(5) 0.2737(14) 0.024(8) Uiso 1 1 d . . .
H4A H -0.0379(18) 0.515(4) 0.3097(14) 0.022(8) Uiso 1 1 d . . .
H3A H 0.1325(18) 0.685(4) 0.3950(14) 0.020(8) Uiso 1 1 d . . .
H1B H 0.2136(18) 0.644(4) 0.2816(14) 0.021(8) Uiso 1 1 d . . .

loop_
_atom_site_aniso_label
_atom_site_aniso_U_11
_atom_site_aniso_U_22
_atom_site_aniso_U_33
_atom_site_aniso_U_23
_atom_site_aniso_U_13
_atom_site_aniso_U_12
O4 0.0121(8) 0.0127(8) 0.0280(10) -0.0013(7) -0.0034(7) 0.0034(7)
Cu1 0.00941(15) 0.01141(16) 0.01670(16) -0.00108(11) -0.00108(11) 0.00035(11)
C1 0.0122(11) 0.0108(11) 0.0206(13) 0.0001(9) -0.0017(10) 0.0027(9)
C2 0.0131(12) 0.0122(12) 0.0300(14) -0.0014(10) 0.0012(11) -0.0001(10)
C3 0.0136(12) 0.0187(13) 0.0263(14) 0.0045(10) 0.0049(11) 0.0005(10)
C4 0.0188(13) 0.0184(13) 0.0177(13) 0.0007(10) 0.0015(10) 0.0035(10)
C5 0.0129(12) 0.0147(12) 0.0202(12) 0.0001(9) -0.0018(10) -0.0015(9)
C6 0.0090(11) 0.0107(11) 0.0213(13) 0.0016(9) -0.0003(10) 0.0006(9)
C7 0.0144(12) 0.0148(12) 0.0167(12) 0.0025(9) -0.0018(10) 0.0047(9)
C8 0.0220(14) 0.0177(12) 0.0199(13) -0.0012(10) -0.0073(11) 0.0040(10)
C9 0.0293(15) 0.0217(13) 0.0158(13) 0.0006(10) -0.0013(11) 0.0100(12)
C10 0.0203(13) 0.0215(14) 0.0229(14) 0.0053(10) 0.0041(11) 0.0058(10)
C11 0.0169(13) 0.0155(12) 0.0245(14) 0.0035(10) 0.0007(11) 0.0000(10)
C12 0.0158(11) 0.0118(11) 0.0157(11) 0.0033(9) -0.0010(9) 0.0049(9)
N1 0.0112(10) 0.0125(11) 0.0210(11) -0.0022(8) -0.0015(9) 0.0004(8)
N2 0.0087(10) 0.0132(11) 0.0189(11) 0.0021(8) -0.0011(8) -0.0017(8)
N3 0.0128(11) 0.0187(12) 0.0204(11) 0.0005(9) -0.0019(9) -0.0018(9)
N4 0.0121(10) 0.0129(11) 0.0196(11) 0.0004(8) -0.0021(9) 0.0006(8)
O1 0.0160(9) 0.0109(8) 0.0287(10) -0.0025(7) -0.0065(8) 0.0012(7)
O2 0.0140(8) 0.0227(10) 0.0201(9) -0.0011(7) 0.0023(7) -0.0016(7)
O3 0.0207(9) 0.0178(9) 0.0190(9) -0.0009(7) -0.0010(7) -0.0030(7)
O5A 0.043(6) 0.072(8) 0.048(6) -0.024(7) 0.016(5) -0.012(7)
O5B 0.032(4) 0.057(5) 0.045(4) 0.010(5) -0.004(3) 0.007(5)
O5D 0.042(7) 0.077(10) 0.044(7) 0.006(8) -0.002(5) -0.006(7)
O5E 0.052(5) 0.052(5) 0.043(4) 0.033(6) 0.017(4) 0.024(6)
S1 0.0094(3) 0.0104(3) 0.0172(3) -0.0016(2) -0.0011(2) 0.0006(2)

loop_
_atom_type_symbol
_atom_type_description
_atom_type_scat_dispersion_real
_atom_type_scat_dispersion_imag
_atom_type_scat_source
C C 0.0033 0.0016 'International Tables Vol C Tables 4.2.6.8 and 6.1.1.4'
H H 0.0000 0.0000 'International Tables Vol C Tables 4.2.6.8 and 6.1.1.4'
N N 0.0061 0.0033 'International Tables Vol C Tables 4.2.6.8 and 6.1.1.4'
O O 0.0106 0.0060 'International Tables Vol C Tables 4.2.6.8 and 6.1.1.4'
S S 0.1246 0.1234 'International Tables Vol C Tables 4.2.6.8 and 6.1.1.4'
Cu Cu 0.3201 1.2651 'International Tables Vol C Tables 4.2.6.8 and 6.1.1.4'

loop_
_geom_angle_atom_site_label_1
_geom_angle_atom_site_label_2
_geom_angle_atom_site_label_3
_geom_angle
_geom_angle_site_symmetry_1
_geom_angle_site_symmetry_3
_geom_angle_publ_flag
N1 Cu1 N2 85.05(9) . . ?
N1 Cu1 N4 177.20(10) . . ?
N2 Cu1 N4 94.01(9) . . ?
N1 Cu1 N3 95.37(9) . . ?
N2 Cu1 N3 166.54(10) . . ?
N4 Cu1 N3 84.93(9) . . ?
N1 Cu1 O1 90.03(8) . . ?
N2 Cu1 O1 94.40(8) . . ?
N4 Cu1 O1 92.67(8) . . ?
N3 Cu1 O1 99.05(9) . . ?
C6 C1 C2 119.8(2) . . ?
C6 C1 N1 117.3(2) . . ?
C2 C1 N1 122.8(2) . . ?
C3 C2 C1 119.5(2) . . ?
C3 C2 H2 120.2 . . ?
C1 C2 H2 120.2 . . ?
C2 C3 C4 120.6(2) . . ?
C2 C3 H3 119.7 . . ?
C4 C3 H3 119.7 . . ?
C3 C4 C5 120.1(2) . . ?
C3 C4 H4 120.0 . . ?
C5 C4 H4 120.0 . . ?
C4 C5 C6 119.5(2) . . ?
C4 C5 H5 120.2 . . ?
C6 C5 H5 120.3 . . ?
C1 C6 C5 120.4(2) . . ?
C1 C6 N2 117.2(2) . . ?
C5 C6 N2 122.3(2) . . ?
C8 C7 C12 119.8(2) . . ?
C8 C7 N3 122.9(2) . . ?
C12 C7 N3 117.3(2) . . ?
C9 C8 C7 120.1(3) . . ?
C9 C8 H8 120.0 . . ?
C7 C8 H8 120.0 . . ?
C8 C9 C10 120.0(3) . . ?
C8 C9 H9 120.0 . . ?
C10 C9 H9 120.0 . . ?
C11 C10 C9 120.1(3) . . ?
C11 C10 H10 119.9 . . ?
C9 C10 H10 119.9 . . ?
C10 C11 C12 119.7(2) . . ?
C10 C11 H11 120.2 . . ?
C12 C11 H11 120.2 . . ?
C11 C12 C7 120.3(2) . . ?
C11 C12 N4 122.4(2) . . ?
C7 C12 N4 117.3(2) . . ?
C1 N1 Cu1 110.24(16) . . ?
C1 N1 H1A 111(2) . . ?
Cu1 N1 H1A 114(2) . . ?
C1 N1 H1B 113(2) . . ?
Cu1 N1 H1B 106(2) . . ?
H1A N1 H1B 102(3) . . ?
C6 N2 Cu1 109.89(16) . . ?
C6 N2 H2A 109(2) . . ?
Cu1 N2 H2A 105.5(19) . . ?
C6 N2 H2B 109(2) . . ?
Cu1 N2 H2B 123(2) . . ?
H2A N2 H2B 100(3) . . ?
C7 N3 Cu1 110.08(16) . . ?
C7 N3 H3B 111(2) . . ?
Cu1 N3 H3B 109(2) . . ?
C7 N3 H3A 113(2) . . ?
Cu1 N3 H3A 105(2) . . ?
H3B N3 H3A 108(3) . . ?
C12 N4 Cu1 110.02(16) . . ?
C12 N4 H4B 107.2(19) . . ?
Cu1 N4 H4B 110(2) . . ?
C12 N4 H4A 108(2) . . ?
Cu1 N4 H4A 112(2) . . ?
H4B N4 H4A 110(3) . . ?
S1 O1 Cu1 124.57(10) . . ?
O5E O5A O5D 159.6(17) . . ?
O5E O5A O5B 6.7(10) . . ?
O5D O5A O5B 155.4(11) . . ?
O5E O5B O5D 170.1(13) . 8_665 ?
O5E O5B O5A 5.9(8) . . ?
O5D O5B O5A 171.0(11) 8_665 . ?
O5B O5D O5A 168.0(15) 8_655 . ?
O5A O5E O5B 167.4(18) . . ?
O3 S1 O1 109.96(11) . . ?
O3 S1 O4 109.61(11) . . ?
O1 S1 O4 108.57(10) . . ?
O3 S1 O2 109.35(11) . . ?
O1 S1 O2 110.00(11) . . ?
O4 S1 O2 109.34(11) . . ?

loop_
_geom_bond_atom_site_label_1
_geom_bond_atom_site_label_2
_geom_bond_distance
_geom_bond_site_symmetry_2
_geom_bond_publ_flag
O4 S1 1.4789(18) . ?
Cu1 N1 2.003(2) . ?
Cu1 N2 2.014(2) . ?
Cu1 N4 2.015(2) . ?
Cu1 N3 2.015(2) . ?
Cu1 O1 2.2376(18) . ?
C1 C6 1.389(3) . ?
C1 C2 1.393(4) . ?
C1 N1 1.447(3) . ?
C2 C3 1.383(4) . ?
C2 H2 0.9300 . ?
C3 C4 1.386(4) . ?
C3 H3 0.9300 . ?
C4 C5 1.387(4) . ?
C4 H4 0.9300 . ?
C5 C6 1.389(4) . ?
C5 H5 0.9300 . ?
C6 N2 1.448(3) . ?
C7 C8 1.386(4) . ?
C7 C12 1.391(3) . ?
C7 N3 1.449(3) . ?
C8 C9 1.383(4) . ?
C8 H8 0.9300 . ?
C9 C10 1.394(4) . ?
C9 H9 0.9300 . ?
C10 C11 1.383(4) . ?
C10 H10 0.9300 . ?
C11 C12 1.387(4) . ?
C11 H11 0.9300 . ?
C12 N4 1.448(3) . ?
N1 H1A 0.89(3) . ?
N1 H1B 0.85(3) . ?
N2 H2A 0.87(3) . ?
N2 H2B 0.88(4) . ?
N3 H3B 0.89(4) . ?
N3 H3A 0.81(3) . ?
N4 H4B 0.86(3) . ?
N4 H4A 0.82(3) . ?
O1 S1 1.4789(18) . ?
O2 S1 1.4792(19) . ?
O3 S1 1.4737(19) . ?
O5A O5E 0.786(12) . ?
O5A O5D 1.167(17) . ?
O5A O5B 1.677(14) . ?
O5B O5E 0.901(10) . ?
O5B O5D 1.011(16) 8_665 ?
O5D O5B 1.011(16) 8_655 ?

loop_
_geom_hbond_atom_site_label_D
_geom_hbond_atom_site_label_H
_geom_hbond_atom_site_label_A
_geom_hbond_distance_DH
_geom_hbond_distance_HA
_geom_hbond_distance_DA
_geom_hbond_angle_DHA
_geom_hbond_site_symmetry_A
N4 H4A O3 0.82(3) 2.04(3) 2.823(3) 159(3) 3
N3 H3B O2 0.89(4) 2.23(4) 3.055(3) 153(3) 1_565
N2 H2B O2 0.88(4) 2.03(4) 2.895(3) 166(3) 3
N1 H1A O4 0.89(3) 2.03(3) 2.880(3) 161(3) 1_565
N1 H1B O4 0.85(3) 2.20(4) 3.038(3) 172(3) 8_665
N4 H4B O2 0.86(3) 2.37(3) 3.171(3) 154(3) .
N2 H2A O3 0.87(3) 2.05(3) 2.867(3) 157(3) .
